data_1547715
loop_
_publ_author_name
'Guo-Ming Ho'
'Medel Manuel L. Zulueta'
'Shang-Cheng Hung'

_publ_section_title
;
 Stereoselective one-pot synthesis of polypropionates
;
_journal_name_full 'Nature Cummunications'
_journal_page_first 679
_journal_paper_doi 10.1038/s41467-017-00787-y
_journal_volume 8
_journal_year 2017
_chemical_formula_moiety 'C10 H16 O4'
_chemical_formula_sum 'C10 H16 O4'
_chemical_formula_weight 200.23
_space_group_IT_number 14
_symmetry_cell_setting monoclinic
_symmetry_Int_Tables_number 14
_symmetry_space_group_name_Hall '-P 2ybc'
_symmetry_space_group_name_H-M 'P 1 21/c 1'
_atom_sites_solution_hydrogens geom
_cell_angle_alpha 90
_cell_angle_beta 104.247(2)
_cell_angle_gamma 90
_cell_formula_units_Z 4
_cell_length_a 6.1819(2)
_cell_length_b 19.6642(6)
_cell_length_c 8.7180(3)
_cell_measurement_reflns_used 9922
_cell_measurement_temperature 100.0(2)
_cell_measurement_theta_max 27.27
_cell_measurement_theta_min 2.41
_cell_volume 1027.18(6)
_computing_cell_refinement 'Bruker SAINT'
_computing_data_collection 'Bruker APEX2'
_computing_data_reduction 'Bruker SAINT'
_computing_molecular_graphics 'Bruker SHELXTL'
_computing_publication_material 'Bruker SHELXTL'
_computing_structure_refinement 'SHELXL-2013 (Sheldrick, 2013)'
_computing_structure_solution 'SHELXS-97 (Sheldrick 2008)'
_diffrn_ambient_temperature 100.0(2)
_diffrn_measured_fraction_theta_full 0.999
_diffrn_measured_fraction_theta_max 1
_diffrn_measurement_device_type 'Bruker APEX-II CCD'
_diffrn_measurement_method '\f and \w scans'
_diffrn_radiation_monochromator graphite
_diffrn_radiation_type MoK\a
_diffrn_radiation_wavelength 0.71073
_diffrn_reflns_av_R_equivalents 0.0286
_diffrn_reflns_av_unetI/netI 0.0126
_diffrn_reflns_Laue_measured_fraction_full 0.999
_diffrn_reflns_Laue_measured_fraction_max 1
_diffrn_reflns_limit_h_max 7
_diffrn_reflns_limit_h_min -7
_diffrn_reflns_limit_k_max 25
_diffrn_reflns_limit_k_min -25
_diffrn_reflns_limit_l_max 11
_diffrn_reflns_limit_l_min -11
_diffrn_reflns_number 27023
_diffrn_reflns_point_group_measured_fraction_full 0.999
_diffrn_reflns_point_group_measured_fraction_max 1
_diffrn_reflns_theta_full 25
_diffrn_reflns_theta_max 27.098
_diffrn_reflns_theta_min 2.071
_diffrn_standards_interval_count .
_diffrn_standards_interval_time .
_diffrn_standards_number 0
_exptl_absorpt_coefficient_mu 0.099
_exptl_absorpt_correction_T_max 0.9705
_exptl_absorpt_correction_T_min 0.9365
_exptl_absorpt_correction_type multi-scan
_exptl_absorpt_process_details 'Bruker SADABS, 1996'
_exptl_crystal_colour colourless
_exptl_crystal_density_diffrn 1.295
_exptl_crystal_density_meas ?
_exptl_crystal_description prism
_exptl_crystal_F_000 432
_exptl_crystal_size_max 0.32
_exptl_crystal_size_mid 0.28
_exptl_crystal_size_min 0.14
_refine_diff_density_max 0.371
_refine_diff_density_min -0.204
_refine_diff_density_rms 0.038
_refine_ls_extinction_method none
_refine_ls_goodness_of_fit_ref 1.051
_refine_ls_hydrogen_treatment constr
_refine_ls_matrix_type full
_refine_ls_number_parameters 130
_refine_ls_number_reflns 2255
_refine_ls_number_restraints 0
_refine_ls_restrained_S_all 1.051
_refine_ls_R_factor_all 0.035
_refine_ls_R_factor_gt 0.0326
_refine_ls_shift/su_max 0.001
_refine_ls_shift/su_mean 0
_refine_ls_structure_factor_coef Fsqd
_refine_ls_weighting_details 'w=1/[\s^2^(Fo^2^)+(0.0323P)^2^+0.4997P] where P=(Fo^2^+2Fc^2^)/3'
_refine_ls_weighting_scheme calc
_refine_ls_wR_factor_gt 0.0811
_refine_ls_wR_factor_ref 0.0829
_reflns_Friedel_coverage 0
_reflns_number_gt 2096
_reflns_number_total 2255
_reflns_threshold_expression 'I > 2\s(I)'
_cod_data_source_file 41467_2017_787_MOESM7_ESM.cif
_cod_data_source_block i15013
_cod_depositor_comments
;
The following automatic conversions were performed:

'_exptl_crystal_density_meas' value 'not measured' was changed to '?'
- the value is perceived as not measured.

Automatic conversion script
Id: cif_fix_values 5376 2017-05-30 11:51:03Z andrius 
;
_cod_original_sg_symbol_H-M 'P 21/c'
_cod_database_code 1547715

loop_
_symmetry_equiv_pos_as_xyz
'x, y, z'
'-x, y+1/2, -z+1/2'
'-x, -y, -z'
'x, -y-1/2, z-1/2'

loop_
_atom_site_label
_atom_site_type_symbol
_atom_site_fract_x
_atom_site_fract_y
_atom_site_fract_z
_atom_site_U_iso_or_equiv
_atom_site_adp_type
_atom_site_occupancy
_atom_site_site_symmetry_order
_atom_site_calc_flag
_atom_site_refinement_flags_posn
_atom_site_refinement_flags_adp
_atom_site_refinement_flags_occupancy
_atom_site_disorder_assembly
_atom_site_disorder_group
O1 O 0.80776(13) 0.73844(4) 0.85244(10) 0.0239(2) Uani 1 1 d . . . . .
O2 O 0.68283(12) 0.63627(4) 0.78324(8) 0.01514(17) Uani 1 1 d . . . . .
O3 O 0.14899(12) 0.64390(4) 0.43305(8) 0.01419(17) Uani 1 1 d . . . . .
O4 O -0.17235(14) 0.58617(4) 0.40512(10) 0.0251(2) Uani 1 1 d . . . . .
C1 C 0.67529(17) 0.70390(5) 0.76004(12) 0.0159(2) Uani 1 1 d . . . . .
C2 C 0.50085(18) 0.73291(5) 0.62429(13) 0.0185(2) Uani 1 1 d . . . . .
H2A H 0.5141 0.7109 0.5249 0.022 Uiso 1 1 calc R U . . .
H2B H 0.5295 0.7821 0.6154 0.022 Uiso 1 1 calc R U . . .
C3 C 0.26220(17) 0.72320(5) 0.64244(13) 0.0180(2) Uani 1 1 d . . . . .
H3A H 0.2605 0.7335 0.7533 0.022 Uiso 1 1 calc R U . . .
H3B H 0.1641 0.7567 0.574 0.022 Uiso 1 1 calc R U . . .
C4 C 0.16457(17) 0.65278(5) 0.60152(11) 0.0144(2) Uani 1 1 d . . . . .
H4 H 0.0104 0.652 0.6184 0.017 Uiso 1 1 calc R U . . .
C5 C 0.29555(17) 0.59301(5) 0.69108(12) 0.0141(2) Uani 1 1 d . . . . .
H5 H 0.2197 0.5507 0.6412 0.017 Uiso 1 1 calc R U . . .
C6 C 0.53560(17) 0.58970(5) 0.67396(11) 0.0133(2) Uani 1 1 d . . . . .
H6 H 0.5376 0.6017 0.5629 0.016 Uiso 1 1 calc R U . . .
C7 C -0.03346(17) 0.61171(5) 0.34797(12) 0.0154(2) Uani 1 1 d . . . . .
C8 C -0.0397(2) 0.61219(6) 0.17549(12) 0.0206(2) Uani 1 1 d . . . . .
H8A H 0.1119 0.6064 0.1618 0.031 Uiso 1 1 calc R U . . .
H8B H -0.1008 0.6556 0.129 0.031 Uiso 1 1 calc R U . . .
H8C H -0.1342 0.5749 0.1226 0.031 Uiso 1 1 calc R U . . .
C9 C 0.28001(19) 0.59244(6) 0.86364(13) 0.0216(2) Uani 1 1 d . . . . .
H9A H 0.3545 0.6328 0.918 0.032 Uiso 1 1 calc R U . . .
H9B H 0.3528 0.5515 0.9163 0.032 Uiso 1 1 calc R U . . .
H9C H 0.1228 0.5926 0.8672 0.032 Uiso 1 1 calc R U . . .
C10 C 0.64377(19) 0.52072(5) 0.71446(13) 0.0197(2) Uani 1 1 d . . . . .
H10A H 0.6649 0.512 0.8279 0.03 Uiso 1 1 calc R U . . .
H10B H 0.7889 0.5201 0.6879 0.03 Uiso 1 1 calc R U . . .
H10C H 0.5475 0.4854 0.6538 0.03 Uiso 1 1 calc R U . . .

loop_
_atom_site_aniso_label
_atom_site_aniso_U_11
_atom_site_aniso_U_22
_atom_site_aniso_U_33
_atom_site_aniso_U_23
_atom_site_aniso_U_13
_atom_site_aniso_U_12
O1 0.0201(4) 0.0211(4) 0.0260(4) -0.0025(3) -0.0030(3) -0.0055(3)
O2 0.0130(4) 0.0154(4) 0.0150(4) -0.0001(3) -0.0003(3) -0.0011(3)
O3 0.0121(4) 0.0187(4) 0.0112(3) -0.0010(3) 0.0017(3) -0.0009(3)
O4 0.0223(4) 0.0321(5) 0.0211(4) -0.0038(3) 0.0056(3) -0.0127(3)
C1 0.0133(5) 0.0172(5) 0.0175(5) -0.0004(4) 0.0046(4) -0.0015(4)
C2 0.0181(5) 0.0141(5) 0.0208(5) 0.0024(4) -0.0002(4) -0.0021(4)
C3 0.0160(5) 0.0171(5) 0.0186(5) -0.0034(4) -0.0005(4) 0.0032(4)
C4 0.0113(5) 0.0205(5) 0.0113(5) -0.0034(4) 0.0025(4) 0.0001(4)
C5 0.0132(5) 0.0168(5) 0.0123(5) -0.0006(4) 0.0031(4) -0.0027(4)
C6 0.0134(5) 0.0137(5) 0.0117(4) -0.0014(4) 0.0011(4) -0.0015(4)
C7 0.0152(5) 0.0144(5) 0.0149(5) -0.0008(4) 0.0007(4) 0.0001(4)
C8 0.0255(6) 0.0208(5) 0.0133(5) -0.0010(4) 0.0005(4) -0.0013(4)
C9 0.0202(5) 0.0320(6) 0.0137(5) 0.0012(4) 0.0059(4) -0.0043(5)
C10 0.0212(5) 0.0161(5) 0.0201(5) 0.0006(4) 0.0020(4) 0.0025(4)

loop_
_atom_type_symbol
_atom_type_description
_atom_type_scat_dispersion_real
_atom_type_scat_dispersion_imag
_atom_type_scat_source
O O 0.0106 0.006 'International Tables Vol C Tables 4.2.6.8 and 6.1.1.4'
C C 0.0033 0.0016 'International Tables Vol C Tables 4.2.6.8 and 6.1.1.4'
H H 0 0 'International Tables Vol C Tables 4.2.6.8 and 6.1.1.4'

loop_
_geom_angle_atom_site_label_1
_geom_angle_atom_site_label_2
_geom_angle_atom_site_label_3
_geom_angle
_geom_angle_site_symmetry_1
_geom_angle_site_symmetry_3
C1 O2 C6 121.83(8) . .
C7 O3 C4 116.74(8) . .
O1 C1 O2 117.62(10) . .
O1 C1 C2 123.33(10) . .
O2 C1 C2 119.03(9) . .
C1 C2 C3 113.16(9) . .
C1 C2 H2A 108.9 . .
C3 C2 H2A 108.9 . .
C1 C2 H2B 108.9 . .
C3 C2 H2B 108.9 . .
H2A C2 H2B 107.8 . .
C4 C3 C2 115.23(9) . .
C4 C3 H3A 108.5 . .
C2 C3 H3A 108.5 . .
C4 C3 H3B 108.5 . .
C2 C3 H3B 108.5 . .
H3A C3 H3B 107.5 . .
O3 C4 C3 105.65(8) . .
O3 C4 C5 108.53(8) . .
C3 C4 C5 116.85(8) . .
O3 C4 H4 108.5 . .
C3 C4 H4 108.5 . .
C5 C4 H4 108.5 . .
C4 C5 C6 112.82(8) . .
C4 C5 C9 110.74(9) . .
C6 C5 C9 113.12(8) . .
C4 C5 H5 106.5 . .
C6 C5 H5 106.5 . .
C9 C5 H5 106.5 . .
O2 C6 C10 103.89(8) . .
O2 C6 C5 111.86(8) . .
C10 C6 C5 113.50(9) . .
O2 C6 H6 109.1 . .
C10 C6 H6 109.1 . .
C5 C6 H6 109.1 . .
O4 C7 O3 123.69(10) . .
O4 C7 C8 125.08(10) . .
O3 C7 C8 111.23(9) . .
C7 C8 H8A 109.5 . .
C7 C8 H8B 109.5 . .
H8A C8 H8B 109.5 . .
C7 C8 H8C 109.5 . .
H8A C8 H8C 109.5 . .
H8B C8 H8C 109.5 . .
C5 C9 H9A 109.5 . .
C5 C9 H9B 109.5 . .
H9A C9 H9B 109.5 . .
C5 C9 H9C 109.5 . .
H9A C9 H9C 109.5 . .
H9B C9 H9C 109.5 . .
C6 C10 H10A 109.5 . .
C6 C10 H10B 109.5 . .
H10A C10 H10B 109.5 . .
C6 C10 H10C 109.5 . .
H10A C10 H10C 109.5 . .
H10B C10 H10C 109.5 . .

loop_
_geom_bond_atom_site_label_1
_geom_bond_atom_site_label_2
_geom_bond_distance
_geom_bond_site_symmetry_2
O1 C1 1.2066(13) .
O2 C1 1.3443(13) .
O2 C6 1.4656(11) .
O3 C7 1.3458(12) .
O3 C4 1.4585(12) .
O4 C7 1.2034(13) .
C1 C2 1.5036(14) .
C2 C3 1.5340(15) .
C2 H2A 0.99 .
C2 H2B 0.99 .
C3 C4 1.5176(14) .
C3 H3A 0.99 .
C3 H3B 0.99 .
C4 C5 1.5282(14) .
C4 H4 1 .
C5 C6 1.5290(14) .
C5 C9 1.5309(14) .
C5 H5 1 .
C6 C10 1.5151(14) .
C6 H6 1 .
C7 C8 1.4947(14) .
C8 H8A 0.98 .
C8 H8B 0.98 .
C8 H8C 0.98 .
C9 H9A 0.98 .
C9 H9B 0.98 .
C9 H9C 0.98 .
C10 H10A 0.98 .
C10 H10B 0.98 .
C10 H10C 0.98 .
